data_4332322
loop_
_publ_author_name
'Ch\/lopek, Krzysztof'
'Bothe, Eberhard'
'Neese, Frank'
'Weyherm\"uller, Thomas'
'Wieghardt, Karl'

_publ_section_title
;
 Molecular and Electronic Structures of Tetrahedral Complexes of Nickel
 and Cobalt ContainingN,N&#x2018;-Disubstituted,
 Bulkyo-Diiminobenzosemiquinonate(1&#x2212;) \p-Radical Ligands
;
_journal_issue 16
_journal_name_full 'Inorganic Chemistry'
_journal_page_first 6298
_journal_page_last 6307
_journal_paper_doi 10.1021/ic060242l
_journal_volume 45
_journal_year 2006
_chemical_formula_moiety '[C68 H92 N4 Ni], MeCN'
_chemical_formula_sum 'C70 H95 N5 Ni'
_chemical_formula_weight 1065.22
_chemical_name_systematic
; 
 ? 
;
_space_group_IT_number 14
_symmetry_cell_setting monoclinic
_symmetry_space_group_name_Hall '-P 2ybc'
_symmetry_space_group_name_H-M 'P 1 21/c 1'
_atom_sites_solution_hydrogens geom
_atom_sites_solution_primary direct
_atom_sites_solution_secondary difmap
_audit_creation_method SHELXL-97
_cell_angle_alpha 90.00
_cell_angle_beta 109.59(1)
_cell_angle_gamma 90.00
_cell_formula_units_Z 4
_cell_length_a 24.3092(8)
_cell_length_b 15.1637(5)
_cell_length_c 18.5850(6)
_cell_measurement_temperature 100(2)
_cell_volume 6454.2(5)
_computing_cell_refinement 'Nonius Collect Software'
_computing_data_collection 'Nonius Collect Software'
_computing_data_reduction 'Nonius Collect Software'
_computing_structure_refinement 'SHELXL-97 (Sheldrick, 1997)'
_computing_structure_solution 'SHELXS-97 (Sheldrick, 1990)'
_diffrn_ambient_temperature 100(2)
_diffrn_measured_fraction_theta_full 0.955
_diffrn_measured_fraction_theta_max 0.955
_diffrn_measurement_device_type 'Nonius Kappa-CCD'
_diffrn_measurement_method '1026 images at 1.0 deg. in \w, 50 sec./frame'
_diffrn_radiation_monochromator graphite
_diffrn_radiation_source 'rotating anode, 50 kV, 80 mA'
_diffrn_radiation_type MoK\a
_diffrn_radiation_wavelength 0.71073
_diffrn_reflns_av_R_equivalents 0.1131
_diffrn_reflns_av_sigmaI/netI 0.0507
_diffrn_reflns_limit_h_max 28
_diffrn_reflns_limit_h_min -28
_diffrn_reflns_limit_k_max 18
_diffrn_reflns_limit_k_min -18
_diffrn_reflns_limit_l_max 22
_diffrn_reflns_limit_l_min -22
_diffrn_reflns_number 113899
_diffrn_reflns_theta_full 25.00
_diffrn_reflns_theta_max 25.00
_diffrn_reflns_theta_min 3.61
_exptl_absorpt_coefficient_mu 0.343
_exptl_absorpt_correction_type none
_exptl_crystal_colour black
_exptl_crystal_density_diffrn 1.096
_exptl_crystal_density_method 'not measured'
_exptl_crystal_description 'opaque block'
_exptl_crystal_F_000 2312
_exptl_crystal_size_max 0.14
_exptl_crystal_size_mid 0.12
_exptl_crystal_size_min 0.05
_refine_diff_density_max 0.478
_refine_diff_density_min -0.463
_refine_diff_density_rms 0.060
_refine_ls_extinction_method none
_refine_ls_goodness_of_fit_ref 1.106
_refine_ls_hydrogen_treatment mixed
_refine_ls_matrix_type full
_refine_ls_number_parameters 720
_refine_ls_number_reflns 11290
_refine_ls_number_restraints 31
_refine_ls_restrained_S_all 1.105
_refine_ls_R_factor_all 0.0774
_refine_ls_R_factor_gt 0.0579
_refine_ls_shift/su_max 0.001
_refine_ls_shift/su_mean 0.000
_refine_ls_structure_factor_coef Fsqd
_refine_ls_weighting_details 'w=1/[\s^2^(Fo^2^)+(0.0266P)^2^+9.8895P] where P=(Fo^2^+2Fc^2^)/3'
_refine_ls_weighting_scheme calc
_refine_ls_wR_factor_gt 0.1051
_refine_ls_wR_factor_ref 0.1119
_reflns_number_gt 9222
_reflns_number_total 11290
_reflns_threshold_expression >2sigma(I)
_cod_data_source_file ic060242lsup1.cif
_cod_data_source_block 1*MeCN
_cod_depositor_comments
;
The following automatic conversions were performed:

'_symmetry_cell_setting' value 'Monoclinic' changed to 'monoclinic'
according to /home/saulius/struct/CIF-dictionaries/cif_core.dic
dictionary named 'cif_core.dic' version 2.4.2 from 2011-04-26.

Automatic conversion script
Id: cif_fix_values 1891 2012-01-12 08:04:46Z andrius 

The following automatic conversions were performed:

'_refine_ls_weighting_scheme' value 'calc
w=1/[\s^2^(Fo^2^)+(0.0266P)^2^+9.8895P] where P=(Fo^2^+2Fc^2^)/3' was
changed to 'calc'. New tag '_refine_ls_weighting_details' was
created. The value of the new tag was set to
'w=1/[\s^2^(Fo^2^)+(0.0266P)^2^+9.8895P] where P=(Fo^2^+2Fc^2^)/3'.

Automatic conversion script
Id: cif_fix_values 3143 2015-03-26 13:38:13Z robertas 
;
_cod_original_cell_volume 6454.2(4)
_cod_original_sg_symbol_H-M P2(1)/c
_cod_database_code 4332322

loop_
_symmetry_equiv_pos_as_xyz
'x, y, z'
'-x, y+1/2, -z+1/2'
'-x, -y, -z'
'x, -y-1/2, z-1/2'

loop_
_atom_site_label
_atom_site_type_symbol
_atom_site_fract_x
_atom_site_fract_y
_atom_site_fract_z
_atom_site_U_iso_or_equiv
_atom_site_adp_type
_atom_site_occupancy
_atom_site_calc_flag
_atom_site_refinement_flags
_atom_site_disorder_assembly
_atom_site_disorder_group
Ni1 Ni 0.740260(14) 0.95330(2) 0.796523(18) 0.00756(9) Uani 1 d . . .
C1 C 0.69453(11) 1.10967(17) 0.87745(14) 0.0098(5) Uani 1 d . . .
H1 H 0.6921 1.1125 0.8254 0.012 Uiso 1 calc R . .
C2 C 0.65681(11) 1.16104(17) 0.90251(15) 0.0115(6) Uani 1 d . . .
C3 C 0.66152(11) 1.15550(17) 0.97902(14) 0.0119(6) Uani 1 d . . .
H3 H 0.6366 1.1908 0.9971 0.014 Uiso 1 calc R . .
C4 C 0.70169(11) 1.09986(17) 1.03017(14) 0.0106(5) Uani 1 d . . .
C5 C 0.73803(11) 1.04912(17) 1.00304(14) 0.0103(5) Uani 1 d . . .
H5 H 0.7651 1.0100 1.0368 0.012 Uiso 1 calc R . .
C6 C 0.73551(10) 1.05460(17) 0.92712(14) 0.0094(5) Uani 1 d . . .
N7 N 0.76962(9) 0.99996(14) 0.89675(11) 0.0089(5) Uani 1 d . . .
C8 C 0.82563(11) 0.97798(16) 0.93513(14) 0.0083(5) Uani 1 d . . .
C9 C 0.86318(11) 1.01383(17) 1.00505(14) 0.0124(6) Uani 1 d . . .
H9 H 0.8487 1.0566 1.0315 0.015 Uiso 1 calc R . .
C10 C 0.91991(12) 0.98700(19) 1.03416(15) 0.0165(6) Uani 1 d . . .
H10 H 0.9444 1.0105 1.0814 0.020 Uiso 1 calc R . .
C11 C 0.94298(12) 0.92482(18) 0.99526(15) 0.0167(6) Uani 1 d . . .
H11 H 0.9827 0.9075 1.0164 0.020 Uiso 1 calc R . .
C12 C 0.90880(11) 0.88951(18) 0.92775(15) 0.0144(6) Uani 1 d . . .
H12 H 0.9250 0.8484 0.9019 0.017 Uiso 1 calc R . .
C13 C 0.84920(11) 0.91357(17) 0.89559(14) 0.0096(5) Uani 1 d . . .
N14 N 0.81093(9) 0.88755(14) 0.82791(12) 0.0092(5) Uani 1 d . . .
C15 C 0.82233(11) 0.81982(17) 0.78263(15) 0.0103(5) Uani 1 d . . .
C16 C 0.85121(11) 0.74204(17) 0.81338(15) 0.0126(6) Uani 1 d . . .
H16 H 0.8644 0.7333 0.8671 0.015 Uiso 1 calc R . .
C17 C 0.86104(11) 0.67675(17) 0.76614(15) 0.0125(6) Uani 1 d . . .
C18 C 0.83877(12) 0.68986(17) 0.68738(15) 0.0149(6) Uani 1 d . . .
H18 H 0.8454 0.6461 0.6547 0.018 Uiso 1 calc R . .
C19 C 0.80714(12) 0.76486(18) 0.65501(15) 0.0162(6) Uani 1 d . . .
C20 C 0.80012(12) 0.82967(18) 0.70381(15) 0.0144(6) Uani 1 d . . .
H20 H 0.7796 0.8821 0.6828 0.017 Uiso 1 calc R . .
C21 C 0.61074(11) 1.21866(18) 0.84503(15) 0.0148(6) Uani 1 d . . .
C22 C 0.63987(13) 1.2794(2) 0.80267(18) 0.0259(7) Uani 1 d . . .
H22A H 0.6683 1.3174 0.8395 0.039 Uiso 1 calc R . .
H22B H 0.6101 1.3160 0.7663 0.039 Uiso 1 calc R . .
H22C H 0.6599 1.2437 0.7751 0.039 Uiso 1 calc R . .
C23 C 0.56757(13) 1.1588(2) 0.78628(19) 0.0318(8) Uani 1 d . . .
H23A H 0.5885 1.1243 0.7591 0.048 Uiso 1 calc R . .
H23B H 0.5377 1.1950 0.7497 0.048 Uiso 1 calc R . .
H23C H 0.5489 1.1188 0.8125 0.048 Uiso 1 calc R . .
C24 C 0.57703(16) 1.2769(2) 0.88293(19) 0.0392(9) Uani 1 d . . .
H24A H 0.5553 1.2397 0.9072 0.059 Uiso 1 calc R . .
H24B H 0.5497 1.3143 0.8442 0.059 Uiso 1 calc R . .
H24C H 0.6045 1.3141 0.9217 0.059 Uiso 1 calc R . .
C25 C 0.70737(12) 1.09655(18) 1.11466(15) 0.0143(6) Uani 1 d . . .
C26 C 0.72211(13) 1.0032(2) 1.14716(15) 0.0205(7) Uani 1 d . . .
H26A H 0.6921 0.9620 1.1172 0.031 Uiso 1 calc R . .
H26B H 0.7235 1.0025 1.2005 0.031 Uiso 1 calc R . .
H26C H 0.7602 0.9855 1.1446 0.031 Uiso 1 calc R . .
C27 C 0.65079(13) 1.1243(2) 1.12727(16) 0.0232(7) Uani 1 d . . .
H27A H 0.6432 1.1868 1.1143 0.035 Uiso 1 calc R . .
H27B H 0.6546 1.1152 1.1809 0.035 Uiso 1 calc R . .
H27C H 0.6183 1.0888 1.0947 0.035 Uiso 1 calc R . .
C28 C 0.75646(14) 1.1593(2) 1.15942(16) 0.0300(8) Uani 1 d . . .
H28A H 0.7931 1.1415 1.1524 0.045 Uiso 1 calc R . .
H28B H 0.7610 1.1568 1.2138 0.045 Uiso 1 calc R . .
H28C H 0.7466 1.2196 1.1406 0.045 Uiso 1 calc R . .
C29 C 0.89421(12) 0.59308(18) 0.80298(16) 0.0164(6) Uani 1 d . . .
C30 C 0.90706(13) 0.53276(18) 0.74420(17) 0.0211(7) Uani 1 d . . .
H30A H 0.9303 0.4821 0.7704 0.032 Uiso 1 calc R . .
H30B H 0.9289 0.5657 0.7173 0.032 Uiso 1 calc R . .
H30C H 0.8702 0.5119 0.7073 0.032 Uiso 1 calc R . .
C31 C 0.85778(13) 0.5415(2) 0.84200(17) 0.0222(6) Uani 1 d . . .
H31A H 0.8514 0.5780 0.8820 0.033 Uiso 1 calc R . .
H31B H 0.8786 0.4876 0.8648 0.033 Uiso 1 calc R . .
H31C H 0.8200 0.5259 0.8041 0.033 Uiso 1 calc R . .
C32 C 0.95287(13) 0.6190(2) 0.86275(18) 0.0263(7) Uani 1 d . . .
H32A H 0.9458 0.6543 0.9030 0.039 Uiso 1 calc R . .
H32B H 0.9756 0.6538 0.8382 0.039 Uiso 1 calc R . .
H32C H 0.9746 0.5657 0.8852 0.039 Uiso 1 calc R . .
C33 C 0.78143(14) 0.77850(19) 0.56782(16) 0.0236(7) Uani 1 d . . .
C34 C 0.7751(2) 0.6927(2) 0.52374(19) 0.0556(13) Uani 1 d . . .
H34A H 0.7552 0.7040 0.4692 0.083 Uiso 1 calc R . .
H34B H 0.7520 0.6509 0.5421 0.083 Uiso 1 calc R . .
H34C H 0.8138 0.6678 0.5314 0.083 Uiso 1 calc R . .
C35 C 0.82076(17) 0.8422(3) 0.54434(19) 0.0455(10) Uani 1 d . . .
H35A H 0.8236 0.8978 0.5723 0.068 Uiso 1 calc R . .
H35B H 0.8042 0.8536 0.4894 0.068 Uiso 1 calc R . .
H35C H 0.8597 0.8163 0.5562 0.068 Uiso 1 calc R . .
C36 C 0.72021(15) 0.8195(2) 0.54643(17) 0.0356(8) Uani 1 d . . .
H36A H 0.7233 0.8796 0.5667 0.053 Uiso 1 calc R . .
H36B H 0.6960 0.7839 0.5682 0.053 Uiso 1 calc R . .
H36C H 0.7022 0.8211 0.4907 0.053 Uiso 1 calc R . .
C41 C 0.60407(11) 0.88769(17) 0.83584(14) 0.0119(6) Uani 1 d . . .
H41 H 0.5998 0.9490 0.8433 0.014 Uiso 1 calc R . .
C42 C 0.58029(11) 0.82601(17) 0.87314(14) 0.0109(6) Uani 1 d D . .
C43 C 0.58697(11) 0.73691(17) 0.86032(14) 0.0115(6) Uani 1 d . . .
H43 H 0.5705 0.6946 0.8848 0.014 Uiso 1 calc R . .
C44 C 0.61699(11) 0.70745(17) 0.81278(14) 0.0119(6) Uani 1 d . . .
C45 C 0.64054(11) 0.77066(17) 0.77723(14) 0.0119(6) Uani 1 d . . .
H45 H 0.6616 0.7524 0.7450 0.014 Uiso 1 calc R . .
C46 C 0.63375(10) 0.85959(17) 0.78815(14) 0.0101(5) Uani 1 d . . .
N47 N 0.66089(9) 0.92185(14) 0.75335(12) 0.0101(5) Uani 1 d . . .
C48 C 0.63009(11) 0.96991(17) 0.69297(14) 0.0104(6) Uani 1 d . . .
C49 C 0.56892(11) 0.96719(19) 0.65501(15) 0.0158(6) Uani 1 d . . .
H49 H 0.5456 0.9270 0.6714 0.019 Uiso 1 calc R . .
C50 C 0.54359(12) 1.02184(19) 0.59520(15) 0.0177(6) Uani 1 d . . .
H50 H 0.5026 1.0193 0.5698 0.021 Uiso 1 calc R . .
C51 C 0.57761(12) 1.08247(19) 0.57036(15) 0.0184(6) Uani 1 d . . .
H51 H 0.5589 1.1206 0.5288 0.022 Uiso 1 calc R . .
C52 C 0.63687(11) 1.08760(18) 0.60471(14) 0.0139(6) Uani 1 d . . .
H52 H 0.6589 1.1288 0.5871 0.017 Uiso 1 calc R . .
C53 C 0.66508(11) 1.03097(16) 0.66684(14) 0.0087(5) Uani 1 d . . .
N54 N 0.72221(9) 1.02890(13) 0.70985(11) 0.0092(5) Uani 1 d . . .
C55 C 0.76677(11) 1.07641(16) 0.69290(14) 0.0081(5) Uani 1 d . . .
C56 C 0.76966(11) 1.08242(17) 0.61945(14) 0.0103(5) Uani 1 d . . .
H56 H 0.7397 1.0569 0.5778 0.012 Uiso 1 calc R . .
C57 C 0.81617(11) 1.12560(17) 0.60665(15) 0.0112(6) Uani 1 d . . .
C58 C 0.85964(11) 1.16159(17) 0.66927(15) 0.0117(6) Uani 1 d . . .
H58 H 0.8909 1.1925 0.6609 0.014 Uiso 1 calc R . .
C59 C 0.85898(11) 1.15396(16) 0.74385(14) 0.0103(5) Uani 1 d . . .
C60 C 0.81172(11) 1.11130(16) 0.75438(14) 0.0102(5) Uani 1 d . . .
H60 H 0.8100 1.1058 0.8045 0.012 Uiso 1 calc R . .
C61 C 0.54863(14) 0.8589(2) 0.92732(18) 0.0141(6) Uani 0.867(3) d PD A 1
C62 C 0.59455(14) 0.8990(2) 0.99750(18) 0.0259(8) Uani 0.867(3) d PD A 1
H62A H 0.6152 0.9464 0.9814 0.039 Uiso 0.867(3) calc PR A 1
H62B H 0.6225 0.8533 1.0241 0.039 Uiso 0.867(3) calc PR A 1
H62C H 0.5754 0.9230 1.0320 0.039 Uiso 0.867(3) calc PR A 1
C63 C 0.50406(14) 0.9297(2) 0.8880(2) 0.0257(9) Uani 0.867(3) d PD A 1
H63A H 0.5238 0.9782 0.8717 0.038 Uiso 0.867(3) calc PR A 1
H63B H 0.4856 0.9522 0.9238 0.038 Uiso 0.867(3) calc PR A 1
H63C H 0.4742 0.9043 0.8434 0.038 Uiso 0.867(3) calc PR A 1
C64 C 0.51710(16) 0.7847(2) 0.9531(2) 0.0273(9) Uani 0.867(3) d PD A 1
H64A H 0.4877 0.7585 0.9085 0.041 Uiso 0.867(3) calc PR A 1
H64B H 0.4980 0.8085 0.9877 0.041 Uiso 0.867(3) calc PR A 1
H64C H 0.5454 0.7395 0.9798 0.041 Uiso 0.867(3) calc PR A 1
C61X C 0.5545(7) 0.8535(10) 0.9351(8) 0.0141(6) Uani 0.133(3) d PD A 2
C62X C 0.5531(9) 0.9535(10) 0.9446(11) 0.0259(8) Uani 0.133(3) d PD A 2
H62D H 0.5928 0.9771 0.9577 0.039 Uiso 0.133(3) calc PR A 2
H62E H 0.5375 0.9675 0.9856 0.039 Uiso 0.133(3) calc PR A 2
H62F H 0.5282 0.9801 0.8967 0.039 Uiso 0.133(3) calc PR A 2
C64X C 0.5870(8) 0.8125(12) 1.0129(10) 0.0273(9) Uani 0.133(3) d PD A 2
H64D H 0.5872 0.7481 1.0078 0.041 Uiso 0.133(3) calc PR A 2
H64E H 0.5673 0.8286 1.0492 0.041 Uiso 0.133(3) calc PR A 2
H64F H 0.6272 0.8343 1.0314 0.041 Uiso 0.133(3) calc PR A 2
C63X C 0.4918(7) 0.8191(13) 0.9074(12) 0.0257(9) Uani 0.133(3) d PD A 2
H63D H 0.4919 0.7556 0.8976 0.038 Uiso 0.133(3) calc PR A 2
H63E H 0.4693 0.8497 0.8603 0.038 Uiso 0.133(3) calc PR A 2
H63F H 0.4739 0.8299 0.9467 0.038 Uiso 0.133(3) calc PR A 2
C65 C 0.62476(12) 0.60976(18) 0.79819(16) 0.0184(6) Uani 1 d . . .
C66 C 0.69030(13) 0.5875(2) 0.82570(17) 0.0249(7) Uani 1 d . . .
H66A H 0.7099 0.6240 0.7981 0.037 Uiso 1 calc R . .
H66B H 0.6955 0.5250 0.8159 0.037 Uiso 1 calc R . .
H66C H 0.7073 0.5991 0.8806 0.037 Uiso 1 calc R . .
C67 C 0.59418(17) 0.5493(2) 0.8389(2) 0.0377(9) Uani 1 d . . .
H67A H 0.6116 0.5574 0.8943 0.057 Uiso 1 calc R . .
H67B H 0.5989 0.4877 0.8259 0.057 Uiso 1 calc R . .
H67C H 0.5525 0.5639 0.8226 0.057 Uiso 1 calc R . .
C68 C 0.59897(13) 0.5916(2) 0.71222(17) 0.0247(7) Uani 1 d . . .
H68A H 0.5574 0.6070 0.6939 0.037 Uiso 1 calc R . .
H68B H 0.6035 0.5289 0.7026 0.037 Uiso 1 calc R . .
H68C H 0.6195 0.6272 0.6853 0.037 Uiso 1 calc R . .
C69 C 0.81960(12) 1.13785(18) 0.52642(15) 0.0147(6) Uani 1 d . . .
C70 C 0.77156(13) 1.0879(2) 0.46568(15) 0.0237(7) Uani 1 d . . .
H70A H 0.7760 1.0968 0.4157 0.035 Uiso 1 calc R . .
H70B H 0.7333 1.1100 0.4643 0.035 Uiso 1 calc R . .
H70C H 0.7745 1.0249 0.4780 0.035 Uiso 1 calc R . .
C71 C 0.87866(13) 1.1053(2) 0.52438(16) 0.0244(7) Uani 1 d . . .
H71A H 0.8827 1.0422 0.5364 0.037 Uiso 1 calc R . .
H71B H 0.9101 1.1378 0.5621 0.037 Uiso 1 calc R . .
H71C H 0.8809 1.1149 0.4733 0.037 Uiso 1 calc R . .
C72 C 0.81310(14) 1.2361(2) 0.50649(17) 0.0253(7) Uani 1 d . . .
H72A H 0.8456 1.2688 0.5424 0.038 Uiso 1 calc R . .
H72B H 0.7761 1.2578 0.5100 0.038 Uiso 1 calc R . .
H72C H 0.8135 1.2447 0.4544 0.038 Uiso 1 calc R . .
C73 C 0.90839(11) 1.19435(17) 0.81042(15) 0.0134(6) Uani 1 d . . .
C74 C 0.90389(14) 1.29522(19) 0.80529(18) 0.0283(8) Uani 1 d . . .
H74A H 0.9049 1.3146 0.7554 0.043 Uiso 1 calc R . .
H74B H 0.9368 1.3214 0.8458 0.043 Uiso 1 calc R . .
H74C H 0.8671 1.3141 0.8113 0.043 Uiso 1 calc R . .
C75 C 0.90509(12) 1.1665(2) 0.88789(15) 0.0199(6) Uani 1 d . . .
H75A H 0.8677 1.1855 0.8919 0.030 Uiso 1 calc R . .
H75B H 0.9372 1.1939 0.9288 0.030 Uiso 1 calc R . .
H75C H 0.9083 1.1022 0.8927 0.030 Uiso 1 calc R . .
C76 C 0.96796(12) 1.1656(2) 0.80773(16) 0.0223(7) Uani 1 d . . .
H76A H 0.9710 1.1012 0.8112 0.033 Uiso 1 calc R . .
H76B H 0.9989 1.1921 0.8507 0.033 Uiso 1 calc R . .
H76C H 0.9722 1.1852 0.7596 0.033 Uiso 1 calc R . .
N80 N 0.9747(2) 1.1660(3) 1.1595(3) 0.0707(13) Uani 1 d . . .
C81 C 1.0117(2) 1.1333(3) 1.2066(3) 0.0552(14) Uani 1 d . . .
C82 C 1.0582(2) 1.0917(4) 1.2670(3) 0.096(2) Uani 1 d . . .
H82A H 1.0843 1.1370 1.2979 0.145 Uiso 1 calc R . .
H82B H 1.0803 1.0526 1.2447 0.145 Uiso 1 calc R . .
H82C H 1.0417 1.0572 1.2994 0.145 Uiso 1 calc R . .

loop_
_atom_site_aniso_label
_atom_site_aniso_U_11
_atom_site_aniso_U_22
_atom_site_aniso_U_33
_atom_site_aniso_U_23
_atom_site_aniso_U_13
_atom_site_aniso_U_12
Ni1 0.00678(16) 0.00852(17) 0.00795(16) 0.00125(14) 0.00325(12) 0.00035(14)
C1 0.0116(13) 0.0098(13) 0.0084(13) 0.0014(10) 0.0038(10) -0.0014(11)
C2 0.0108(13) 0.0085(13) 0.0161(14) 0.0006(11) 0.0055(11) -0.0002(11)
C3 0.0115(13) 0.0122(14) 0.0157(14) -0.0011(11) 0.0092(11) 0.0013(11)
C4 0.0102(13) 0.0084(14) 0.0149(13) -0.0014(11) 0.0066(11) -0.0049(11)
C5 0.0099(13) 0.0088(13) 0.0117(13) 0.0018(11) 0.0028(10) -0.0012(11)
C6 0.0089(12) 0.0081(13) 0.0121(13) -0.0027(11) 0.0046(10) -0.0031(11)
N7 0.0106(11) 0.0100(11) 0.0070(10) 0.0026(9) 0.0042(9) 0.0027(9)
C8 0.0117(13) 0.0063(13) 0.0094(13) 0.0025(10) 0.0068(11) -0.0024(10)
C9 0.0153(14) 0.0113(14) 0.0136(14) 0.0013(11) 0.0090(11) -0.0013(11)
C10 0.0136(14) 0.0204(15) 0.0121(14) 0.0018(12) -0.0002(11) -0.0035(12)
C11 0.0096(13) 0.0185(15) 0.0196(15) 0.0044(12) 0.0015(12) 0.0028(11)
C12 0.0142(14) 0.0124(14) 0.0184(15) 0.0024(11) 0.0081(12) 0.0043(11)
C13 0.0083(13) 0.0087(13) 0.0124(13) 0.0038(11) 0.0042(11) -0.0004(11)
N14 0.0087(11) 0.0076(11) 0.0126(11) 0.0012(9) 0.0055(9) 0.0011(9)
C15 0.0082(13) 0.0080(13) 0.0171(14) -0.0019(11) 0.0074(11) 0.0002(10)
C16 0.0124(14) 0.0125(14) 0.0135(14) 0.0011(11) 0.0052(11) -0.0005(11)
C17 0.0126(14) 0.0065(13) 0.0210(14) -0.0001(11) 0.0090(12) -0.0011(11)
C18 0.0202(15) 0.0088(14) 0.0194(15) -0.0040(11) 0.0115(12) 0.0000(12)
C19 0.0253(16) 0.0106(14) 0.0155(14) -0.0009(11) 0.0106(12) -0.0030(12)
C20 0.0190(15) 0.0083(14) 0.0152(14) 0.0021(11) 0.0048(12) 0.0022(11)
C21 0.0123(14) 0.0186(15) 0.0141(14) 0.0018(12) 0.0050(11) 0.0064(12)
C22 0.0249(17) 0.0222(17) 0.0285(17) 0.0124(14) 0.0064(14) 0.0087(14)
C23 0.0195(16) 0.0240(18) 0.041(2) 0.0071(15) -0.0045(14) 0.0030(14)
C24 0.045(2) 0.049(2) 0.0271(18) 0.0136(16) 0.0174(16) 0.0356(19)
C25 0.0173(14) 0.0158(15) 0.0128(14) -0.0013(11) 0.0092(12) -0.0027(12)
C26 0.0276(17) 0.0262(17) 0.0106(14) 0.0033(12) 0.0104(13) 0.0021(14)
C27 0.0279(17) 0.0298(18) 0.0182(15) 0.0038(13) 0.0159(13) 0.0072(14)
C28 0.0370(19) 0.041(2) 0.0131(15) -0.0090(14) 0.0102(14) -0.0208(16)
C29 0.0154(14) 0.0117(14) 0.0236(15) 0.0014(12) 0.0084(12) 0.0017(12)
C30 0.0218(15) 0.0118(15) 0.0332(17) 0.0031(13) 0.0139(14) 0.0053(12)
C31 0.0282(16) 0.0158(15) 0.0251(16) 0.0071(13) 0.0120(13) 0.0051(14)
C32 0.0195(16) 0.0183(16) 0.0363(18) 0.0016(14) 0.0031(14) 0.0073(13)
C33 0.045(2) 0.0096(15) 0.0175(15) -0.0002(12) 0.0120(14) 0.0029(14)
C34 0.114(4) 0.025(2) 0.0163(18) -0.0038(15) 0.007(2) 0.019(2)
C35 0.053(2) 0.061(3) 0.0244(18) 0.0162(18) 0.0156(17) -0.003(2)
C36 0.040(2) 0.043(2) 0.0171(16) -0.0011(15) 0.0014(15) 0.0040(17)
C41 0.0127(14) 0.0072(13) 0.0162(14) -0.0019(11) 0.0053(11) -0.0012(11)
C42 0.0101(13) 0.0122(14) 0.0105(13) -0.0002(11) 0.0035(11) -0.0013(11)
C43 0.0116(13) 0.0124(14) 0.0121(13) 0.0024(11) 0.0062(11) -0.0028(11)
C44 0.0119(14) 0.0105(14) 0.0123(13) 0.0006(11) 0.0030(11) -0.0016(11)
C45 0.0106(13) 0.0138(14) 0.0127(13) -0.0037(11) 0.0058(11) -0.0003(11)
C46 0.0054(12) 0.0127(14) 0.0108(13) 0.0021(11) 0.0009(10) -0.0032(11)
N47 0.0085(11) 0.0109(11) 0.0125(11) 0.0017(9) 0.0056(9) -0.0009(9)
C48 0.0101(13) 0.0113(14) 0.0099(13) -0.0031(10) 0.0037(11) 0.0001(11)
C49 0.0132(14) 0.0219(16) 0.0146(14) -0.0032(12) 0.0075(11) -0.0073(12)
C50 0.0092(13) 0.0291(17) 0.0135(14) 0.0007(12) 0.0022(11) -0.0009(12)
C51 0.0166(15) 0.0250(16) 0.0129(14) 0.0041(12) 0.0039(12) 0.0069(13)
C52 0.0144(14) 0.0167(15) 0.0136(14) 0.0023(11) 0.0087(11) 0.0015(12)
C53 0.0096(13) 0.0085(14) 0.0097(12) -0.0019(10) 0.0055(10) 0.0010(10)
N54 0.0096(11) 0.0081(12) 0.0099(11) 0.0014(9) 0.0033(9) 0.0007(9)
C55 0.0089(13) 0.0038(12) 0.0131(13) 0.0031(10) 0.0058(11) 0.0018(10)
C56 0.0103(13) 0.0078(13) 0.0116(13) -0.0009(10) 0.0018(11) 0.0005(11)
C57 0.0121(13) 0.0064(13) 0.0175(14) 0.0050(11) 0.0081(11) 0.0045(11)
C58 0.0094(13) 0.0075(13) 0.0208(14) 0.0023(11) 0.0086(11) 0.0006(11)
C59 0.0103(13) 0.0046(13) 0.0176(14) 0.0024(11) 0.0068(11) 0.0041(10)
C60 0.0129(13) 0.0079(13) 0.0110(13) 0.0029(10) 0.0055(11) 0.0027(11)
C61 0.0144(15) 0.0136(15) 0.0173(15) -0.0010(12) 0.0093(13) -0.0008(12)
C62 0.0254(19) 0.037(2) 0.0202(18) -0.0084(16) 0.0141(15) -0.0041(17)
C63 0.0209(18) 0.028(2) 0.036(2) 0.0026(16) 0.0201(16) 0.0089(15)
C64 0.035(2) 0.0216(19) 0.041(2) -0.0034(17) 0.0337(19) -0.0040(17)
C61X 0.0144(15) 0.0136(15) 0.0173(15) -0.0010(12) 0.0093(13) -0.0008(12)
C62X 0.0254(19) 0.037(2) 0.0202(18) -0.0084(16) 0.0141(15) -0.0041(17)
C64X 0.035(2) 0.0216(19) 0.041(2) -0.0034(17) 0.0337(19) -0.0040(17)
C63X 0.0209(18) 0.028(2) 0.036(2) 0.0026(16) 0.0201(16) 0.0089(15)
C65 0.0235(16) 0.0116(15) 0.0251(16) -0.0025(12) 0.0146(13) -0.0003(12)
C66 0.0347(18) 0.0171(16) 0.0229(16) -0.0029(13) 0.0096(14) 0.0099(14)
C67 0.064(2) 0.0091(15) 0.058(2) -0.0004(16) 0.045(2) -0.0001(17)
C68 0.0227(16) 0.0182(16) 0.0326(18) -0.0118(14) 0.0085(14) -0.0032(13)
C69 0.0177(14) 0.0143(15) 0.0154(14) 0.0028(11) 0.0099(12) 0.0006(12)
C70 0.0266(17) 0.0334(18) 0.0131(15) 0.0045(13) 0.0094(13) -0.0024(14)
C71 0.0266(17) 0.0332(19) 0.0180(15) -0.0016(13) 0.0133(13) 0.0044(14)
C72 0.0384(19) 0.0233(17) 0.0218(16) 0.0089(13) 0.0204(14) 0.0046(14)
C73 0.0097(13) 0.0111(14) 0.0180(14) 0.0010(11) 0.0030(11) 0.0003(11)
C74 0.0277(18) 0.0154(16) 0.0319(18) -0.0015(14) -0.0033(14) -0.0035(14)
C75 0.0129(14) 0.0277(17) 0.0187(15) -0.0059(13) 0.0048(12) -0.0041(12)
C76 0.0120(14) 0.0340(18) 0.0202(15) 0.0027(13) 0.0044(12) 0.0007(13)
N80 0.080(3) 0.060(3) 0.094(3) -0.036(3) 0.058(3) -0.015(2)
C81 0.059(3) 0.060(3) 0.068(3) -0.045(3) 0.050(3) -0.040(3)
C82 0.061(3) 0.152(6) 0.080(4) -0.021(4) 0.028(3) -0.065(4)

loop_
_atom_type_symbol
_atom_type_description
_atom_type_scat_dispersion_real
_atom_type_scat_dispersion_imag
_atom_type_scat_source
C C 0.0033 0.0016 'International Tables Vol C Tables 4.2.6.8 and 6.1.1.4'
H H 0.0000 0.0000 'International Tables Vol C Tables 4.2.6.8 and 6.1.1.4'
N N 0.0061 0.0033 'International Tables Vol C Tables 4.2.6.8 and 6.1.1.4'
Ni Ni 0.3393 1.1124 'International Tables Vol C Tables 4.2.6.8 and 6.1.1.4'

loop_
_geom_angle_atom_site_label_1
_geom_angle_atom_site_label_2
_geom_angle_atom_site_label_3
_geom_angle
N47 Ni1 N7 120.48(9)
N47 Ni1 N14 133.51(9)
N7 Ni1 N14 83.71(9)
N47 Ni1 N54 83.08(9)
N7 Ni1 N54 120.72(9)
N14 Ni1 N54 120.23(9)
C6 C1 C2 121.3(2)
C3 C2 C1 118.0(2)
C3 C2 C21 122.5(2)
C1 C2 C21 119.5(2)
C2 C3 C4 122.2(2)
C5 C4 C3 118.2(2)
C5 C4 C25 120.3(2)
C3 C4 C25 121.4(2)
C4 C5 C6 121.2(2)
C1 C6 C5 119.2(2)
C1 C6 N7 118.2(2)
C5 C6 N7 122.4(2)
C8 N7 C6 123.7(2)
C8 N7 Ni1 114.09(16)
C6 N7 Ni1 122.18(16)
N7 C8 C9 127.8(2)
N7 C8 C13 113.5(2)
C9 C8 C13 118.6(2)
C10 C9 C8 120.2(2)
C9 C10 C11 121.2(3)
C12 C11 C10 120.6(2)
C11 C12 C13 120.6(2)
N14 C13 C12 127.3(2)
N14 C13 C8 113.8(2)
C12 C13 C8 118.8(2)
C13 N14 C15 123.8(2)
C13 N14 Ni1 113.75(17)
C15 N14 Ni1 122.41(16)
C20 C15 C16 119.2(2)
C20 C15 N14 117.7(2)
C16 C15 N14 122.9(2)
C15 C16 C17 120.8(2)
C18 C17 C16 118.1(2)
C18 C17 C29 123.2(2)
C16 C17 C29 118.7(2)
C19 C18 C17 122.3(2)
C20 C19 C18 117.9(2)
C20 C19 C33 119.8(2)
C18 C19 C33 122.3(2)
C19 C20 C15 121.6(2)
C24 C21 C22 107.5(3)
C24 C21 C23 109.0(3)
C22 C21 C23 108.3(2)
C24 C21 C2 112.8(2)
C22 C21 C2 110.2(2)
C23 C21 C2 108.9(2)
C27 C25 C4 111.8(2)
C27 C25 C26 107.3(2)
C4 C25 C26 111.3(2)
C27 C25 C28 108.8(2)
C4 C25 C28 108.8(2)
C26 C25 C28 108.8(2)
C31 C29 C30 108.7(2)
C31 C29 C17 109.4(2)
C30 C29 C17 112.1(2)
C31 C29 C32 109.4(2)
C30 C29 C32 107.8(2)
C17 C29 C32 109.4(2)
C34 C33 C35 110.5(3)
C34 C33 C36 107.0(3)
C35 C33 C36 108.4(3)
C34 C33 C19 112.6(2)
C35 C33 C19 108.3(3)
C36 C33 C19 110.0(2)
C46 C41 C42 120.1(2)
C43 C42 C41 118.2(2)
C43 C42 C61 122.6(2)
C41 C42 C61 119.1(2)
C43 C42 C61X 119.4(6)
C41 C42 C61X 121.9(6)
C61 C42 C61X 6.9(7)
C42 C43 C44 122.4(2)
C45 C44 C43 117.8(2)
C45 C44 C65 119.2(2)
C43 C44 C65 123.0(2)
C46 C45 C44 120.9(2)
C45 C46 C41 120.5(2)
C45 C46 N47 118.9(2)
C41 C46 N47 120.4(2)
C48 N47 C46 121.9(2)
C48 N47 Ni1 115.12(17)
C46 N47 Ni1 122.52(16)
N47 C48 C49 126.9(2)
N47 C48 C53 113.8(2)
C49 C48 C53 119.2(2)
C50 C49 C48 120.1(2)
C49 C50 C51 120.7(2)
C52 C51 C50 121.6(3)
C51 C52 C53 119.4(2)
N54 C53 C52 128.1(2)
N54 C53 C48 113.0(2)
C52 C53 C48 118.9(2)
C53 N54 C55 124.5(2)
C53 N54 Ni1 114.47(16)
C55 N54 Ni1 121.06(16)
C56 C55 C60 119.7(2)
C56 C55 N54 122.9(2)
C60 C55 N54 117.2(2)
C55 C56 C57 120.5(2)
C56 C57 C58 118.2(2)
C56 C57 C69 122.3(2)
C58 C57 C69 119.4(2)
C57 C58 C59 122.6(2)
C60 C59 C58 117.6(2)
C60 C59 C73 122.3(2)
C58 C59 C73 120.1(2)
C59 C60 C55 121.3(2)
C63 C61 C64 108.6(3)
C63 C61 C62 109.1(3)
C64 C61 C62 108.9(3)
C63 C61 C42 110.2(2)
C64 C61 C42 112.3(3)
C62 C61 C42 107.7(2)
C63X C61X C64X 108.7(7)
C63X C61X C62X 108.7(7)
C64X C61X C62X 108.6(7)
C63X C61X C42 105.4(11)
C64X C61X C42 112.6(12)
C62X C61X C42 112.6(12)
C44 C65 C67 112.5(2)
C44 C65 C68 109.1(2)
C67 C65 C68 108.1(3)
C44 C65 C66 109.2(2)
C67 C65 C66 108.9(3)
C68 C65 C66 108.8(2)
C70 C69 C72 108.2(2)
C70 C69 C71 108.2(2)
C72 C69 C71 109.3(2)
C70 C69 C57 112.4(2)
C72 C69 C57 108.6(2)
C71 C69 C57 110.0(2)
C75 C73 C76 107.5(2)
C75 C73 C59 112.0(2)
C76 C73 C59 110.7(2)
C75 C73 C74 108.0(2)
C76 C73 C74 109.3(2)
C59 C73 C74 109.1(2)
N80 C81 C82 179.5(5)

loop_
_geom_bond_atom_site_label_1
_geom_bond_atom_site_label_2
_geom_bond_distance
Ni1 N47 1.886(2)
Ni1 N7 1.894(2)
Ni1 N14 1.901(2)
Ni1 N54 1.905(2)
C1 C6 1.388(4)
C1 C2 1.397(4)
C2 C3 1.390(4)
C2 C21 1.535(4)
C3 C4 1.395(4)
C4 C5 1.388(4)
C4 C25 1.530(4)
C5 C6 1.394(3)
C6 N7 1.416(3)
N7 C8 1.350(3)
C8 C9 1.422(4)
C8 C13 1.451(3)
C9 C10 1.364(4)
C10 C11 1.413(4)
C11 C12 1.361(4)
C12 C13 1.417(4)
C13 N14 1.349(3)
N14 C15 1.413(3)
C15 C20 1.389(4)
C15 C16 1.393(4)
C16 C17 1.396(4)
C17 C18 1.394(4)
C17 C29 1.536(4)
C18 C19 1.391(4)
C19 C20 1.386(4)
C19 C33 1.543(4)
C21 C24 1.528(4)
C21 C22 1.531(4)
C21 C23 1.533(4)
C25 C27 1.530(4)
C25 C26 1.533(4)
C25 C28 1.535(4)
C29 C31 1.534(4)
C29 C30 1.535(4)
C29 C32 1.536(4)
C33 C34 1.518(4)
C33 C35 1.522(5)
C33 C36 1.537(4)
C41 C46 1.384(4)
C41 C42 1.399(4)
C42 C43 1.391(4)
C42 C61 1.541(4)
C42 C61X 1.542(9)
C43 C44 1.395(4)
C44 C45 1.392(4)
C44 C65 1.529(4)
C45 C46 1.382(4)
C46 N47 1.425(3)
N47 C48 1.337(3)
C48 C49 1.417(4)
C48 C53 1.447(3)
C49 C50 1.357(4)
C50 C51 1.414(4)
C51 C52 1.368(4)
C52 C53 1.418(4)
C53 N54 1.351(3)
N54 C55 1.421(3)
C55 C56 1.393(3)
C55 C60 1.394(4)
C56 C57 1.394(4)
C57 C58 1.394(4)
C57 C69 1.532(4)
C58 C59 1.396(4)
C59 C60 1.388(3)
C59 C73 1.534(4)
C61 C63 1.526(4)
C61 C64 1.527(4)
C61 C62 1.530(4)
C61X C63X 1.528(8)
C61X C64X 1.528(7)
C61X C62X 1.528(7)
C65 C67 1.531(4)
C65 C68 1.533(4)
C65 C66 1.539(4)
C69 C70 1.526(4)
C69 C72 1.531(4)
C69 C71 1.531(4)
C73 C75 1.528(4)
C73 C76 1.529(4)
C73 C74 1.534(4)
N80 C81 1.137(6)
C81 C82 1.445(8)
